data_4025689
loop_
_publ_author_name
'Harry Adams'
'Tareg M. Elsunaki'
'Isaac Ojea-Jim\'enez'
'Simon Jones'
'Anthony J. H. M. Meijer'

_publ_section_title
;
 Diastereoselective Cycloadditions and Transformations of N-Alkyl and
 N-Aryl Maleimides with Chiral 9-Anthrylethanol Derivatives
;
_journal_name_full 'Journal of Organic Chemistry'
_journal_page_first 6252
_journal_page_last 6262
_journal_paper_doi 10.1021/jo101437b
_journal_volume 75
_journal_year 2010
_chemical_formula_sum 'C23 H25 N O3'
_chemical_formula_weight 363.44
_chemical_name_systematic
; 
 ? 
;
_space_group_IT_number 14
_symmetry_cell_setting monoclinic
_symmetry_space_group_name_Hall '-P 2yn'
_symmetry_space_group_name_H-M 'P 1 21/n 1'
_atom_sites_solution_hydrogens geom
_atom_sites_solution_primary direct
_atom_sites_solution_secondary difmap
_audit_creation_method SHELXL-97
_cell_angle_alpha 90.00
_cell_angle_beta 110.337(4)
_cell_angle_gamma 90.00
_cell_formula_units_Z 8
_cell_length_a 18.738(6)
_cell_length_b 11.896(4)
_cell_length_c 18.771(6)
_cell_measurement_reflns_used 8964
_cell_measurement_temperature 150(2)
_cell_measurement_theta_max 27.31
_cell_measurement_theta_min 2.31
_cell_volume 3923(2)
_computing_cell_refinement 'Bruker SMART'
_computing_data_collection 'Bruker SMART'
_computing_data_reduction 'Bruker SAINT'
_computing_molecular_graphics 'Bruker SHELXTL'
_computing_publication_material 'Bruker SHELXTL'
_computing_structure_refinement 'SHELXL-97 (Sheldrick, 2008)'
_computing_structure_solution 'SHELXS-97 (Sheldrick, 2008)'
_diffrn_ambient_temperature 150(2)
_diffrn_detector_area_resol_mean 100
_diffrn_measured_fraction_theta_full 1.000
_diffrn_measured_fraction_theta_max 0.959
_diffrn_measurement_device_type 'CCD area detector'
_diffrn_measurement_method 'phi and omega scans'
_diffrn_radiation_monochromator graphite
_diffrn_radiation_source 'fine-focus sealed tube'
_diffrn_radiation_type MoK\a
_diffrn_radiation_wavelength 0.71073
_diffrn_reflns_av_R_equivalents 0.0444
_diffrn_reflns_av_sigmaI/netI 0.0384
_diffrn_reflns_limit_h_max 23
_diffrn_reflns_limit_h_min -24
_diffrn_reflns_limit_k_max 15
_diffrn_reflns_limit_k_min -13
_diffrn_reflns_limit_l_max 22
_diffrn_reflns_limit_l_min -24
_diffrn_reflns_number 40534
_diffrn_reflns_theta_full 25.00
_diffrn_reflns_theta_max 27.58
_diffrn_reflns_theta_min 1.32
_exptl_absorpt_coefficient_mu 0.081
_exptl_absorpt_correction_T_max 0.9816
_exptl_absorpt_correction_T_min 0.9777
_exptl_absorpt_correction_type multi-scan
_exptl_absorpt_process_details sadabs
_exptl_crystal_colour colourless
_exptl_crystal_density_diffrn 1.231
_exptl_crystal_density_method 'not measured'
_exptl_crystal_description Block
_exptl_crystal_F_000 1552
_exptl_crystal_size_max 0.28
_exptl_crystal_size_mid 0.23
_exptl_crystal_size_min 0.23
_refine_diff_density_max 0.470
_refine_diff_density_min -0.229
_refine_diff_density_rms 0.046
_refine_ls_extinction_method none
_refine_ls_goodness_of_fit_ref 1.028
_refine_ls_hydrogen_treatment constr
_refine_ls_matrix_type full
_refine_ls_number_parameters 498
_refine_ls_number_reflns 8717
_refine_ls_number_restraints 0
_refine_ls_restrained_S_all 1.028
_refine_ls_R_factor_all 0.0646
_refine_ls_R_factor_gt 0.0441
_refine_ls_shift/su_max 0.001
_refine_ls_shift/su_mean 0.000
_refine_ls_structure_factor_coef Fsqd
_refine_ls_weighting_details 'calc w=1/[\s^2^(Fo^2^)+(0.0476P)^2^+1.6004P] where P=(Fo^2^+2Fc^2^)/3'
_refine_ls_weighting_scheme calc
_refine_ls_wR_factor_gt 0.1021
_refine_ls_wR_factor_ref 0.1120
_reflns_number_gt 6593
_reflns_number_total 8717
_reflns_threshold_expression >2sigma(I)
_cod_data_source_file jo101437b_si_005.cif
_cod_data_source_block osj59m
_cod_depositor_comments
;
The following automatic conversions were performed:

'_symmetry_cell_setting' value 'Monoclinic' changed to 'monoclinic'
according to the built-in table from CIF Core dictionary named
'cif_core.dic' version 2.4.1 from 2010-06-29.

Automatic conversion script
Id: cif_fix_values 1646 2011-03-28 12:23:43Z adriana 
;
_cod_database_code 4025689

loop_
_symmetry_equiv_pos_as_xyz
'x, y, z'
'-x+1/2, y+1/2, -z+1/2'
'-x, -y, -z'
'x-1/2, -y-1/2, z-1/2'

loop_
_atom_site_label
_atom_site_type_symbol
_atom_site_fract_x
_atom_site_fract_y
_atom_site_fract_z
_atom_site_U_iso_or_equiv
_atom_site_adp_type
_atom_site_occupancy
_atom_site_symmetry_multiplicity
_atom_site_calc_flag
_atom_site_refinement_flags
_atom_site_disorder_assembly
_atom_site_disorder_group
O1 O 0.44005(5) 0.80274(9) 0.76211(6) 0.0206(2) Uani 1 1 d . . .
O2 O 0.25047(6) 0.62242(9) 0.57856(6) 0.0231(2) Uani 1 1 d . . .
H2 H 0.2554 0.6337 0.5364 0.035 Uiso 1 1 calc R . .
O3 O 0.36292(6) 0.84619(9) 0.91140(6) 0.0216(2) Uani 1 1 d . . .
N1 N 0.34836(7) 0.74443(11) 0.65295(7) 0.0188(3) Uani 1 1 d . . .
C1 C 0.31255(8) 0.52640(12) 0.74257(8) 0.0187(3) Uani 1 1 d . . .
C2 C 0.33315(9) 0.43430(13) 0.70839(9) 0.0230(3) Uani 1 1 d . . .
H2A H 0.2971 0.4003 0.6650 0.028 Uiso 1 1 calc R . .
C3 C 0.40629(9) 0.39254(14) 0.73788(10) 0.0289(4) Uani 1 1 d . . .
H3 H 0.4202 0.3284 0.7156 0.035 Uiso 1 1 calc R . .
C4 C 0.45938(9) 0.44403(14) 0.79993(10) 0.0300(4) Uani 1 1 d . . .
H4 H 0.5099 0.4157 0.8196 0.036 Uiso 1 1 calc R . .
C5 C 0.43925(9) 0.53672(13) 0.83365(9) 0.0235(3) Uani 1 1 d . . .
H5 H 0.4762 0.5726 0.8756 0.028 Uiso 1 1 calc R . .
C6 C 0.36520(8) 0.57704(12) 0.80617(8) 0.0182(3) Uani 1 1 d . . .
C7 C 0.37432(8) 0.77186(12) 0.72643(8) 0.0175(3) Uani 1 1 d . . .
C8 C 0.26589(8) 0.72235(13) 0.62117(8) 0.0193(3) Uani 1 1 d . . .
C9 C 0.33447(8) 0.68304(12) 0.83196(8) 0.0164(3) Uani 1 1 d . . .
C10 C 0.23579(8) 0.58229(12) 0.71464(8) 0.0185(3) Uani 1 1 d . . .
H10 H 0.1985 0.5403 0.6715 0.022 Uiso 1 1 calc R . .
C11 C 0.24516(8) 0.70687(12) 0.69330(8) 0.0173(3) Uani 1 1 d . . .
H11 H 0.1972 0.7489 0.6871 0.021 Uiso 1 1 calc R . .
C12 C 0.31119(8) 0.75996(12) 0.75869(8) 0.0160(3) Uani 1 1 d . . .
H12 H 0.2957 0.8359 0.7710 0.019 Uiso 1 1 calc R . .
C13 C 0.25916(8) 0.65364(12) 0.84238(8) 0.0173(3) Uani 1 1 d . . .
C14 C 0.23524(8) 0.68592(12) 0.90151(9) 0.0196(3) Uani 1 1 d . . .
H14 H 0.2682 0.7280 0.9429 0.024 Uiso 1 1 calc R . .
C15 C 0.16297(9) 0.65663(13) 0.90018(9) 0.0220(3) Uani 1 1 d . . .
H15 H 0.1465 0.6800 0.9404 0.026 Uiso 1 1 calc R . .
C16 C 0.11466(9) 0.59378(13) 0.84083(9) 0.0230(3) Uani 1 1 d . . .
H16 H 0.0663 0.5711 0.8416 0.028 Uiso 1 1 calc R . .
C17 C 0.13703(8) 0.56396(13) 0.78031(9) 0.0209(3) Uani 1 1 d . . .
H17 H 0.1036 0.5225 0.7388 0.025 Uiso 1 1 calc R . .
C18 C 0.20846(8) 0.59497(12) 0.78073(8) 0.0179(3) Uani 1 1 d . . .
C19 C 0.39450(9) 0.75468(15) 0.60521(9) 0.0260(4) Uani 1 1 d . . .
H19A H 0.4437 0.7179 0.6300 0.039 Uiso 1 1 calc R . .
H19B H 0.4027 0.8344 0.5973 0.039 Uiso 1 1 calc R . .
H19C H 0.3683 0.7187 0.5561 0.039 Uiso 1 1 calc R . .
C20 C 0.22517(9) 0.82232(14) 0.57382(9) 0.0252(4) Uani 1 1 d . . .
H20A H 0.1701 0.8088 0.5550 0.038 Uiso 1 1 calc R . .
H20B H 0.2426 0.8323 0.5307 0.038 Uiso 1 1 calc R . .
H20C H 0.2365 0.8903 0.6053 0.038 Uiso 1 1 calc R . .
C21 C 0.39366(8) 0.73965(12) 0.90035(8) 0.0192(3) Uani 1 1 d . . .
H21 H 0.4401 0.7543 0.8872 0.023 Uiso 1 1 calc R . .
C22 C 0.41746(9) 0.66943(14) 0.97357(9) 0.0261(4) Uani 1 1 d . . .
H22A H 0.3831 0.6853 1.0015 0.039 Uiso 1 1 calc R . .
H22B H 0.4697 0.6888 1.0053 0.039 Uiso 1 1 calc R . .
H22C H 0.4148 0.5893 0.9607 0.039 Uiso 1 1 calc R . .
C23 C 0.41956(9) 0.92429(14) 0.95072(10) 0.0285(4) Uani 1 1 d . . .
H23A H 0.4542 0.9363 0.9226 0.043 Uiso 1 1 calc R . .
H23B H 0.4482 0.8951 1.0014 0.043 Uiso 1 1 calc R . .
H23C H 0.3956 0.9957 0.9555 0.043 Uiso 1 1 calc R . .
O1A O 0.27198(6) 0.63021(9) 0.43967(6) 0.0204(2) Uani 1 1 d . . .
O2A O 0.07258(6) 0.76364(9) 0.24528(6) 0.0217(2) Uani 1 1 d . . .
H2A1 H 0.0308 0.7446 0.2489 0.033 Uiso 1 1 calc R . .
O3A O 0.41675(6) 0.58801(9) 0.34255(6) 0.0265(3) Uani 1 1 d . . .
N1A N 0.15696(7) 0.65801(11) 0.34616(7) 0.0185(3) Uani 1 1 d . . .
C1A C 0.23198(9) 0.88366(12) 0.30060(9) 0.0196(3) Uani 1 1 d . . .
C2A C 0.19472(10) 0.97241(13) 0.32048(9) 0.0249(3) Uani 1 1 d . . .
H2A2 H 0.1472 0.9983 0.2862 0.030 Uiso 1 1 calc R . .
C3A C 0.22745(11) 1.02298(14) 0.39090(10) 0.0330(4) Uani 1 1 d . . .
H3A H 0.2028 1.0847 0.4047 0.040 Uiso 1 1 calc R . .
C4A C 0.29580(11) 0.98381(14) 0.44095(10) 0.0318(4) Uani 1 1 d . . .
H4A H 0.3177 1.0186 0.4892 0.038 Uiso 1 1 calc R . .
C5A C 0.33292(10) 0.89414(14) 0.42168(9) 0.0255(4) Uani 1 1 d . . .
H5A H 0.3797 0.8673 0.4567 0.031 Uiso 1 1 calc R . .
C6A C 0.30137(8) 0.84415(12) 0.35105(9) 0.0190(3) Uani 1 1 d . . .
C7A C 0.23253(8) 0.64658(12) 0.37234(8) 0.0170(3) Uani 1 1 d . . .
C8A C 0.12259(8) 0.67162(12) 0.26328(8) 0.0178(3) Uani 1 1 d . . .
C9A C 0.33016(8) 0.73950(12) 0.32217(8) 0.0179(3) Uani 1 1 d . . .
C10A C 0.20403(8) 0.82211(12) 0.22570(8) 0.0187(3) Uani 1 1 d . . .
H10A H 0.1571 0.8573 0.1891 0.022 Uiso 1 1 calc R . .
C11A C 0.19185(8) 0.69578(12) 0.23970(8) 0.0167(3) Uani 1 1 d . . .
H11A H 0.1875 0.6515 0.1931 0.020 Uiso 1 1 calc R . .
C12A C 0.26166(8) 0.65485(12) 0.30638(8) 0.0166(3) Uani 1 1 d . . .
H12A H 0.2773 0.5787 0.2946 0.020 Uiso 1 1 calc R . .
C13A C 0.33533(8) 0.77184(12) 0.24501(8) 0.0183(3) Uani 1 1 d . . .
C14A C 0.39782(9) 0.76128(13) 0.22182(9) 0.0224(3) Uani 1 1 d . . .
H14A H 0.4431 0.7264 0.2542 0.027 Uiso 1 1 calc R . .
C15A C 0.39395(9) 0.80186(13) 0.15105(9) 0.0251(4) Uani 1 1 d . . .
H15A H 0.4371 0.7958 0.1358 0.030 Uiso 1 1 calc R . .
C16A C 0.32804(9) 0.85088(13) 0.10264(9) 0.0248(3) Uani 1 1 d . . .
H16A H 0.3262 0.8788 0.0546 0.030 Uiso 1 1 calc R . .
C17A C 0.26475(9) 0.85923(13) 0.12431(9) 0.0219(3) Uani 1 1 d . . .
H17A H 0.2190 0.8914 0.0908 0.026 Uiso 1 1 calc R . .
C18A C 0.26863(8) 0.82036(12) 0.19515(8) 0.0181(3) Uani 1 1 d . . .
C19A C 0.11049(9) 0.65136(15) 0.39389(9) 0.0266(4) Uani 1 1 d . . .
H19D H 0.1411 0.6216 0.4439 0.040 Uiso 1 1 calc R . .
H19E H 0.0671 0.6014 0.3702 0.040 Uiso 1 1 calc R . .
H19F H 0.0919 0.7265 0.3998 0.040 Uiso 1 1 calc R . .
C20A C 0.08229(8) 0.56355(13) 0.22768(9) 0.0217(3) Uani 1 1 d . . .
H20D H 0.0596 0.5730 0.1725 0.033 Uiso 1 1 calc R . .
H20E H 0.0422 0.5464 0.2484 0.033 Uiso 1 1 calc R . .
H20F H 0.1191 0.5017 0.2392 0.033 Uiso 1 1 calc R . .
C21A C 0.40304(8) 0.68790(13) 0.37866(9) 0.0223(3) Uani 1 1 d . . .
H21A H 0.3927 0.6655 0.4255 0.027 Uiso 1 1 calc R . .
C22A C 0.47292(9) 0.76589(16) 0.40203(10) 0.0310(4) Uani 1 1 d . . .
H22D H 0.5110 0.7361 0.3820 0.046 Uiso 1 1 calc R . .
H22E H 0.4948 0.7699 0.4576 0.046 Uiso 1 1 calc R . .
H22F H 0.4574 0.8413 0.3814 0.046 Uiso 1 1 calc R . .
C23A C 0.46664(10) 0.51127(16) 0.39315(12) 0.0401(5) Uani 1 1 d . . .
H23D H 0.4460 0.4898 0.4325 0.060 Uiso 1 1 calc R . .
H23E H 0.5166 0.5466 0.4169 0.060 Uiso 1 1 calc R . .
H23F H 0.4720 0.4442 0.3651 0.060 Uiso 1 1 calc R . .

loop_
_atom_site_aniso_label
_atom_site_aniso_U_11
_atom_site_aniso_U_22
_atom_site_aniso_U_33
_atom_site_aniso_U_23
_atom_site_aniso_U_13
_atom_site_aniso_U_12
O1 0.0158(5) 0.0222(5) 0.0239(6) -0.0024(4) 0.0070(4) -0.0024(4)
O2 0.0291(6) 0.0243(6) 0.0172(5) -0.0040(4) 0.0097(5) -0.0067(5)
O3 0.0220(5) 0.0179(5) 0.0241(6) -0.0067(4) 0.0070(4) -0.0005(4)
N1 0.0181(6) 0.0228(7) 0.0172(6) 0.0000(5) 0.0083(5) -0.0019(5)
C1 0.0223(7) 0.0164(7) 0.0208(8) 0.0007(6) 0.0118(6) -0.0029(6)
C2 0.0283(8) 0.0175(7) 0.0273(8) -0.0038(6) 0.0147(7) -0.0048(6)
C3 0.0327(9) 0.0190(8) 0.0398(10) -0.0065(7) 0.0188(8) 0.0026(7)
C4 0.0270(8) 0.0251(9) 0.0381(10) -0.0022(7) 0.0116(7) 0.0067(7)
C5 0.0234(8) 0.0214(8) 0.0250(8) -0.0010(6) 0.0076(6) 0.0018(6)
C6 0.0232(7) 0.0162(7) 0.0185(7) 0.0013(6) 0.0112(6) 0.0001(6)
C7 0.0198(7) 0.0129(7) 0.0206(8) 0.0015(6) 0.0082(6) 0.0012(6)
C8 0.0188(7) 0.0208(8) 0.0188(8) -0.0009(6) 0.0073(6) -0.0028(6)
C9 0.0191(7) 0.0156(7) 0.0157(7) -0.0001(6) 0.0075(6) 0.0014(6)
C10 0.0195(7) 0.0175(7) 0.0192(7) -0.0027(6) 0.0078(6) -0.0042(6)
C11 0.0157(7) 0.0181(7) 0.0182(7) -0.0009(6) 0.0060(6) -0.0010(6)
C12 0.0162(7) 0.0148(7) 0.0171(7) -0.0006(6) 0.0061(6) -0.0004(5)
C13 0.0206(7) 0.0135(7) 0.0191(7) 0.0033(6) 0.0084(6) 0.0022(6)
C14 0.0239(7) 0.0170(7) 0.0190(8) 0.0034(6) 0.0088(6) 0.0027(6)
C15 0.0288(8) 0.0178(7) 0.0248(8) 0.0057(6) 0.0162(7) 0.0061(6)
C16 0.0211(7) 0.0191(8) 0.0330(9) 0.0060(7) 0.0145(7) 0.0007(6)
C17 0.0210(7) 0.0167(7) 0.0267(8) 0.0014(6) 0.0103(6) -0.0018(6)
C18 0.0210(7) 0.0140(7) 0.0204(8) 0.0021(6) 0.0092(6) 0.0009(6)
C19 0.0218(8) 0.0391(10) 0.0203(8) -0.0003(7) 0.0114(6) -0.0031(7)
C20 0.0240(8) 0.0286(9) 0.0227(8) 0.0054(7) 0.0077(6) -0.0003(7)
C21 0.0184(7) 0.0202(7) 0.0187(8) -0.0037(6) 0.0062(6) 0.0013(6)
C22 0.0289(8) 0.0277(9) 0.0204(8) -0.0004(7) 0.0067(7) 0.0036(7)
C23 0.0293(8) 0.0253(9) 0.0296(9) -0.0085(7) 0.0084(7) -0.0068(7)
O1A 0.0219(5) 0.0216(6) 0.0177(5) 0.0004(4) 0.0068(4) -0.0015(4)
O2A 0.0170(5) 0.0196(5) 0.0305(6) 0.0027(5) 0.0107(5) 0.0031(4)
O3A 0.0211(5) 0.0261(6) 0.0308(6) 0.0015(5) 0.0071(5) 0.0061(5)
N1A 0.0181(6) 0.0216(6) 0.0180(6) -0.0009(5) 0.0090(5) -0.0016(5)
C1A 0.0260(8) 0.0143(7) 0.0233(8) 0.0003(6) 0.0147(6) -0.0025(6)
C2A 0.0349(9) 0.0167(8) 0.0305(9) 0.0033(7) 0.0207(7) 0.0015(7)
C3A 0.0575(12) 0.0169(8) 0.0375(10) -0.0021(7) 0.0330(9) 0.0005(8)
C4A 0.0547(11) 0.0211(8) 0.0256(9) -0.0074(7) 0.0215(8) -0.0101(8)
C5A 0.0349(9) 0.0223(8) 0.0217(8) -0.0010(6) 0.0128(7) -0.0085(7)
C6A 0.0238(7) 0.0171(7) 0.0208(8) -0.0016(6) 0.0135(6) -0.0060(6)
C7A 0.0194(7) 0.0122(7) 0.0200(8) -0.0024(6) 0.0077(6) -0.0013(6)
C8A 0.0173(7) 0.0182(7) 0.0181(7) 0.0012(6) 0.0062(6) 0.0015(6)
C9A 0.0171(7) 0.0189(7) 0.0187(8) -0.0016(6) 0.0075(6) -0.0027(6)
C10A 0.0203(7) 0.0166(7) 0.0206(8) 0.0010(6) 0.0087(6) 0.0012(6)
C11A 0.0180(7) 0.0156(7) 0.0169(7) -0.0017(6) 0.0067(6) -0.0003(6)
C12A 0.0179(7) 0.0151(7) 0.0177(7) -0.0008(6) 0.0072(6) -0.0001(6)
C13A 0.0227(7) 0.0151(7) 0.0198(8) -0.0026(6) 0.0105(6) -0.0029(6)
C14A 0.0233(8) 0.0199(8) 0.0269(9) -0.0014(6) 0.0126(7) -0.0002(6)
C15A 0.0300(8) 0.0216(8) 0.0319(9) -0.0032(7) 0.0212(7) -0.0027(7)
C16A 0.0375(9) 0.0202(8) 0.0223(8) -0.0013(6) 0.0174(7) -0.0039(7)
C17A 0.0276(8) 0.0176(7) 0.0214(8) -0.0004(6) 0.0094(6) -0.0008(6)
C18A 0.0226(7) 0.0145(7) 0.0197(7) -0.0036(6) 0.0104(6) -0.0021(6)
C19A 0.0206(8) 0.0384(10) 0.0245(8) 0.0013(7) 0.0124(6) -0.0008(7)
C20A 0.0198(7) 0.0207(8) 0.0243(8) -0.0025(6) 0.0072(6) -0.0030(6)
C21A 0.0186(7) 0.0278(8) 0.0211(8) 0.0010(7) 0.0075(6) -0.0022(6)
C22A 0.0214(8) 0.0402(10) 0.0303(9) -0.0014(8) 0.0077(7) -0.0082(7)
C23A 0.0288(9) 0.0334(10) 0.0493(12) 0.0091(9) 0.0025(8) 0.0074(8)

loop_
_atom_type_symbol
_atom_type_description
_atom_type_scat_dispersion_real
_atom_type_scat_dispersion_imag
_atom_type_scat_source
C C 0.0033 0.0016 'International Tables Vol C Tables 4.2.6.8 and 6.1.1.4'
H H 0.0000 0.0000 'International Tables Vol C Tables 4.2.6.8 and 6.1.1.4'
N N 0.0061 0.0033 'International Tables Vol C Tables 4.2.6.8 and 6.1.1.4'
O O 0.0106 0.0060 'International Tables Vol C Tables 4.2.6.8 and 6.1.1.4'

loop_
_geom_angle_atom_site_label_1
_geom_angle_atom_site_label_2
_geom_angle_atom_site_label_3
_geom_angle
_geom_angle_site_symmetry_1
_geom_angle_site_symmetry_3
_geom_angle_publ_flag
C8 O2 H2 109.5 . . ?
C23 O3 C21 112.95(12) . . ?
C7 N1 C19 122.47(13) . . ?
C7 N1 C8 114.61(12) . . ?
C19 N1 C8 122.09(12) . . ?
C2 C1 C6 120.56(14) . . ?
C2 C1 C10 124.94(14) . . ?
C6 C1 C10 114.46(13) . . ?
C3 C2 C1 119.66(15) . . ?
C3 C2 H2A 120.2 . . ?
C1 C2 H2A 120.2 . . ?
C2 C3 C4 120.09(15) . . ?
C2 C3 H3 120.0 . . ?
C4 C3 H3 120.0 . . ?
C3 C4 C5 120.39(15) . . ?
C3 C4 H4 119.8 . . ?
C5 C4 H4 119.8 . . ?
C6 C5 C4 120.04(15) . . ?
C6 C5 H5 120.0 . . ?
C4 C5 H5 120.0 . . ?
C5 C6 C1 119.20(14) . . ?
C5 C6 C9 127.16(13) . . ?
C1 C6 C9 113.22(13) . . ?
O1 C7 N1 124.73(14) . . ?
O1 C7 C12 125.61(13) . . ?
N1 C7 C12 109.66(12) . . ?
O2 C8 N1 111.13(12) . . ?
O2 C8 C20 111.50(12) . . ?
N1 C8 C20 109.85(12) . . ?
O2 C8 C11 109.48(12) . . ?
N1 C8 C11 102.37(11) . . ?
C20 C8 C11 112.18(13) . . ?
C21 C9 C13 115.13(12) . . ?
C21 C9 C6 112.63(12) . . ?
C13 C9 C6 108.45(12) . . ?
C21 C9 C12 112.05(12) . . ?
C13 C9 C12 104.79(11) . . ?
C6 C9 C12 102.81(11) . . ?
C1 C10 C18 108.37(12) . . ?
C1 C10 C11 109.27(12) . . ?
C18 C10 C11 102.54(12) . . ?
C1 C10 H10 112.1 . . ?
C18 C10 H10 112.1 . . ?
C11 C10 H10 112.1 . . ?
C12 C11 C8 105.80(12) . . ?
C12 C11 C10 108.37(11) . . ?
C8 C11 C10 115.04(12) . . ?
C12 C11 H11 109.2 . . ?
C8 C11 H11 109.2 . . ?
C10 C11 H11 109.2 . . ?
C7 C12 C11 104.04(12) . . ?
C7 C12 C9 112.63(11) . . ?
C11 C12 C9 110.95(11) . . ?
C7 C12 H12 109.7 . . ?
C11 C12 H12 109.7 . . ?
C9 C12 H12 109.7 . . ?
C14 C13 C18 118.91(14) . . ?
C14 C13 C9 127.39(13) . . ?
C18 C13 C9 113.49(13) . . ?
C13 C14 C15 119.97(15) . . ?
C13 C14 H14 120.0 . . ?
C15 C14 H14 120.0 . . ?
C16 C15 C14 120.67(15) . . ?
C16 C15 H15 119.7 . . ?
C14 C15 H15 119.7 . . ?
C15 C16 C17 119.86(14) . . ?
C15 C16 H16 120.1 . . ?
C17 C16 H16 120.1 . . ?
C18 C17 C16 119.57(15) . . ?
C18 C17 H17 120.2 . . ?
C16 C17 H17 120.2 . . ?
C17 C18 C13 120.89(14) . . ?
C17 C18 C10 124.97(14) . . ?
C13 C18 C10 113.78(13) . . ?
N1 C19 H19A 109.5 . . ?
N1 C19 H19B 109.5 . . ?
H19A C19 H19B 109.5 . . ?
N1 C19 H19C 109.5 . . ?
H19A C19 H19C 109.5 . . ?
H19B C19 H19C 109.5 . . ?
C8 C20 H20A 109.5 . . ?
C8 C20 H20B 109.5 . . ?
H20A C20 H20B 109.5 . . ?
C8 C20 H20C 109.5 . . ?
H20A C20 H20C 109.5 . . ?
H20B C20 H20C 109.5 . . ?
O3 C21 C9 107.42(11) . . ?
O3 C21 C22 110.90(12) . . ?
C9 C21 C22 114.31(13) . . ?
O3 C21 H21 108.0 . . ?
C9 C21 H21 108.0 . . ?
C22 C21 H21 108.0 . . ?
C21 C22 H22A 109.5 . . ?
C21 C22 H22B 109.5 . . ?
H22A C22 H22B 109.5 . . ?
C21 C22 H22C 109.5 . . ?
H22A C22 H22C 109.5 . . ?
H22B C22 H22C 109.5 . . ?
O3 C23 H23A 109.5 . . ?
O3 C23 H23B 109.5 . . ?
H23A C23 H23B 109.5 . . ?
O3 C23 H23C 109.5 . . ?
H23A C23 H23C 109.5 . . ?
H23B C23 H23C 109.5 . . ?
C8A O2A H2A1 109.5 . . ?
C23A O3A C21A 113.77(13) . . ?
C7A N1A C19A 123.65(13) . . ?
C7A N1A C8A 114.78(12) . . ?
C19A N1A C8A 121.49(12) . . ?
C2A C1A C6A 120.71(15) . . ?
C2A C1A C10A 125.20(14) . . ?
C6A C1A C10A 114.10(13) . . ?
C3A C2A C1A 119.33(16) . . ?
C3A C2A H2A2 120.3 . . ?
C1A C2A H2A2 120.3 . . ?
C4A C3A C2A 120.07(16) . . ?
C4A C3A H3A 120.0 . . ?
C2A C3A H3A 120.0 . . ?
C3A C4A C5A 120.83(16) . . ?
C3A C4A H4A 119.6 . . ?
C5A C4A H4A 119.6 . . ?
C6A C5A C4A 119.59(16) . . ?
C6A C5A H5A 120.2 . . ?
C4A C5A H5A 120.2 . . ?
C5A C6A C1A 119.45(14) . . ?
C5A C6A C9A 127.12(14) . . ?
C1A C6A C9A 113.17(13) . . ?
O1A C7A N1A 124.94(14) . . ?
O1A C7A C12A 125.86(13) . . ?
N1A C7A C12A 109.20(12) . . ?
O2A C8A N1A 110.52(12) . . ?
O2A C8A C20A 111.41(12) . . ?
N1A C8A C20A 109.84(12) . . ?
O2A C8A C11A 110.16(12) . . ?
N1A C8A C11A 102.82(11) . . ?
C20A C8A C11A 111.78(12) . . ?
C6A C9A C13A 106.04(12) . . ?
C6A C9A C21A 114.78(12) . . ?
C13A C9A C21A 114.79(12) . . ?
C6A C9A C12A 102.84(11) . . ?
C13A C9A C12A 107.29(11) . . ?
C21A C9A C12A 110.18(12) . . ?
C1A C10A C18A 107.24(12) . . ?
C1A C10A C11A 109.58(12) . . ?
C18A C10A C11A 103.59(12) . . ?
C1A C10A H10A 112.0 . . ?
C18A C10A H10A 112.0 . . ?
C11A C10A H10A 112.0 . . ?
C8A C11A C12A 105.68(12) . . ?
C8A C11A C10A 114.67(12) . . ?
C12A C11A C10A 108.01(11) . . ?
C8A C11A H11A 109.4 . . ?
C12A C11A H11A 109.4 . . ?
C10A C11A H11A 109.4 . . ?
C7A C12A C11A 103.78(12) . . ?
C7A C12A C9A 112.81(12) . . ?
C11A C12A C9A 110.89(12) . . ?
C7A C12A H12A 109.7 . . ?
C11A C12A H12A 109.7 . . ?
C9A C12A H12A 109.7 . . ?
C14A C13A C18A 118.81(14) . . ?
C14A C13A C9A 127.57(14) . . ?
C18A C13A C9A 113.58(13) . . ?
C13A C14A C15A 119.85(15) . . ?
C13A C14A H14A 120.1 . . ?
C15A C14A H14A 120.1 . . ?
C16A C15A C14A 120.81(15) . . ?
C16A C15A H15A 119.6 . . ?
C14A C15A H15A 119.6 . . ?
C15A C16A C17A 119.86(15) . . ?
C15A C16A H16A 120.1 . . ?
C17A C16A H16A 120.1 . . ?
C16A C17A C18A 119.56(15) . . ?
C16A C17A H17A 120.2 . . ?
C18A C17A H17A 120.2 . . ?
C17A C18A C13A 121.08(14) . . ?
C17A C18A C10A 125.35(14) . . ?
C13A C18A C10A 113.55(13) . . ?
N1A C19A H19D 109.5 . . ?
N1A C19A H19E 109.5 . . ?
H19D C19A H19E 109.5 . . ?
N1A C19A H19F 109.5 . . ?
H19D C19A H19F 109.5 . . ?
H19E C19A H19F 109.5 . . ?
C8A C20A H20D 109.5 . . ?
C8A C20A H20E 109.5 . . ?
H20D C20A H20E 109.5 . . ?
C8A C20A H20F 109.5 . . ?
H20D C20A H20F 109.5 . . ?
H20E C20A H20F 109.5 . . ?
O3A C21A C9A 105.48(12) . . ?
O3A C21A C22A 111.08(13) . . ?
C9A C21A C22A 114.84(13) . . ?
O3A C21A H21A 108.4 . . ?
C9A C21A H21A 108.4 . . ?
C22A C21A H21A 108.4 . . ?
C21A C22A H22D 109.5 . . ?
C21A C22A H22E 109.5 . . ?
H22D C22A H22E 109.5 . . ?
C21A C22A H22F 109.5 . . ?
H22D C22A H22F 109.5 . . ?
H22E C22A H22F 109.5 . . ?
O3A C23A H23D 109.5 . . ?
O3A C23A H23E 109.5 . . ?
H23D C23A H23E 109.5 . . ?
O3A C23A H23F 109.5 . . ?
H23D C23A H23F 109.5 . . ?
H23E C23A H23F 109.5 . . ?

loop_
_geom_bond_atom_site_label_1
_geom_bond_atom_site_label_2
_geom_bond_distance
_geom_bond_site_symmetry_2
_geom_bond_publ_flag
O1 C7 1.2357(17) . ?
O2 C8 1.4057(18) . ?
O2 H2 0.8400 . ?
O3 C23 1.4106(18) . ?
O3 C21 1.4369(18) . ?
N1 C7 1.334(2) . ?
N1 C19 1.450(2) . ?
N1 C8 1.4738(19) . ?
C1 C2 1.390(2) . ?
C1 C6 1.394(2) . ?
C1 C10 1.504(2) . ?
C2 C3 1.380(2) . ?
C2 H2A 0.9500 . ?
C3 C4 1.384(2) . ?
C3 H3 0.9500 . ?
C4 C5 1.387(2) . ?
C4 H4 0.9500 . ?
C5 C6 1.387(2) . ?
C5 H5 0.9500 . ?
C6 C9 1.533(2) . ?
C7 C12 1.511(2) . ?
C8 C20 1.522(2) . ?
C8 C11 1.544(2) . ?
C9 C21 1.530(2) . ?
C9 C13 1.531(2) . ?
C9 C12 1.582(2) . ?
C10 C18 1.505(2) . ?
C10 C11 1.561(2) . ?
C10 H10 1.0000 . ?
C11 C12 1.5428(19) . ?
C11 H11 1.0000 . ?
C12 H12 1.0000 . ?
C13 C14 1.388(2) . ?
C13 C18 1.402(2) . ?
C14 C15 1.390(2) . ?
C14 H14 0.9500 . ?
C15 C16 1.385(2) . ?
C15 H15 0.9500 . ?
C16 C17 1.387(2) . ?
C16 H16 0.9500 . ?
C17 C18 1.386(2) . ?
C17 H17 0.9500 . ?
C19 H19A 0.9800 . ?
C19 H19B 0.9800 . ?
C19 H19C 0.9800 . ?
C20 H20A 0.9800 . ?
C20 H20B 0.9800 . ?
C20 H20C 0.9800 . ?
C21 C22 1.536(2) . ?
C21 H21 1.0000 . ?
C22 H22A 0.9800 . ?
C22 H22B 0.9800 . ?
C22 H22C 0.9800 . ?
C23 H23A 0.9800 . ?
C23 H23B 0.9800 . ?
C23 H23C 0.9800 . ?
O1A C7A 1.2379(18) . ?
O2A C8A 1.4037(18) . ?
O2A H2A1 0.8400 . ?
O3A C23A 1.412(2) . ?
O3A C21A 1.435(2) . ?
N1A C7A 1.3347(19) . ?
N1A C19A 1.453(2) . ?
N1A C8A 1.4712(19) . ?
C1A C2A 1.387(2) . ?
C1A C6A 1.397(2) . ?
C1A C10A 1.508(2) . ?
C2A C3A 1.386(2) . ?
C2A H2A2 0.9500 . ?
C3A C4A 1.380(3) . ?
C3A H3A 0.9500 . ?
C4A C5A 1.388(2) . ?
C4A H4A 0.9500 . ?
C5A C6A 1.384(2) . ?
C5A H5A 0.9500 . ?
C6A C9A 1.529(2) . ?
C7A C12A 1.520(2) . ?
C8A C20A 1.523(2) . ?
C8A C11A 1.537(2) . ?
C9A C13A 1.534(2) . ?
C9A C21A 1.536(2) . ?
C9A C12A 1.576(2) . ?
C10A C18A 1.509(2) . ?
C10A C11A 1.556(2) . ?
C10A H10A 1.0000 . ?
C11A C12A 1.5417(19) . ?
C11A H11A 1.0000 . ?
C12A H12A 1.0000 . ?
C13A C14A 1.389(2) . ?
C13A C18A 1.399(2) . ?
C14A C15A 1.392(2) . ?
C14A H14A 0.9500 . ?
C15A C16A 1.382(2) . ?
C15A H15A 0.9500 . ?
C16A C17A 1.385(2) . ?
C16A H16A 0.9500 . ?
C17A C18A 1.386(2) . ?
C17A H17A 0.9500 . ?
C19A H19D 0.9800 . ?
C19A H19E 0.9800 . ?
C19A H19F 0.9800 . ?
C20A H20D 0.9800 . ?
C20A H20E 0.9800 . ?
C20A H20F 0.9800 . ?
C21A C22A 1.539(2) . ?
C21A H21A 1.0000 . ?
C22A H22D 0.9800 . ?
C22A H22E 0.9800 . ?
C22A H22F 0.9800 . ?
C23A H23D 0.9800 . ?
C23A H23E 0.9800 . ?
C23A H23F 0.9800 . ?
